data_4513959
loop_
_publ_author_name
'Chen, Chan-Yu'
'Barve, Indrajeet J.'
'Sun, Chung-Ming'

_publ_section_title
;
 One-Pot Three-Component Synthesis of 2-Imino-1,3-Thiazolines on Soluble
 Ionic Liquid Support.
;
_journal_issue 10
_journal_name_full 'ACS combinatorial science'
_journal_page_first 638
_journal_page_last 643
_journal_paper_doi 10.1021/acscombsci.6b00106
_journal_volume 18
_journal_year 2016
_chemical_formula_sum 'C24 H28 N4 O2 S'
_chemical_formula_weight 436.56
_chemical_name_systematic
; 
 ? 
;
_space_group_IT_number 14
_symmetry_cell_setting monoclinic
_symmetry_space_group_name_Hall '-P 2ybc'
_symmetry_space_group_name_H-M 'P 1 21/c 1'
_atom_sites_solution_hydrogens geom
_atom_sites_solution_primary direct
_atom_sites_solution_secondary difmap
_audit_creation_method SHELXL-97
_cell_angle_alpha 90.00
_cell_angle_beta 108.559(2)
_cell_angle_gamma 90.00
_cell_formula_units_Z 4
_cell_length_a 14.8222(8)
_cell_length_b 13.9414(7)
_cell_length_c 11.4583(5)
_cell_measurement_reflns_used 5164
_cell_measurement_temperature 100(2)
_cell_measurement_theta_max 25
_cell_measurement_theta_min 2.5
_cell_volume 2244.64(19)
_computing_cell_refinement 'Bruker APEX2'
_computing_data_collection 'Bruker APEX2'
_computing_data_reduction 'Bruker APEX2'
_computing_molecular_graphics 'Bruker APEX2'
_computing_publication_material 'Bruker APEX2'
_computing_structure_refinement 'Shelxtl-97 (Sheldrick, 2008)'
_computing_structure_solution 'Shelxtl-97 (Sheldrick, 2008)'
_diffrn_ambient_temperature 100(2)
_diffrn_measured_fraction_theta_full 0.997
_diffrn_measured_fraction_theta_max 0.997
_diffrn_measurement_device_type 'CCD area detector'
_diffrn_measurement_method 'phi and omega scans'
_diffrn_radiation_monochromator graphite
_diffrn_radiation_source 'fine-focus sealed tube'
_diffrn_radiation_type MoK\a
_diffrn_radiation_wavelength 0.71073
_diffrn_reflns_av_R_equivalents 0.0333
_diffrn_reflns_av_sigmaI/netI 0.0335
_diffrn_reflns_limit_h_max 18
_diffrn_reflns_limit_h_min -17
_diffrn_reflns_limit_k_max 17
_diffrn_reflns_limit_k_min -17
_diffrn_reflns_limit_l_max 11
_diffrn_reflns_limit_l_min -14
_diffrn_reflns_number 19466
_diffrn_reflns_theta_full 26.36
_diffrn_reflns_theta_max 26.36
_diffrn_reflns_theta_min 1.45
_exptl_absorpt_coefficient_mu 0.173
_exptl_absorpt_correction_T_max 0.7454
_exptl_absorpt_correction_T_min 0.6619
_exptl_absorpt_correction_type empirical
_exptl_crystal_colour Tabullar
_exptl_crystal_density_diffrn 1.292
_exptl_crystal_density_meas ?
_exptl_crystal_density_method 'not measured'
_exptl_crystal_description Lump
_exptl_crystal_F_000 928
_exptl_crystal_size_max 0.30
_exptl_crystal_size_mid 0.28
_exptl_crystal_size_min 0.15
_refine_diff_density_max 1.433
_refine_diff_density_min -0.406
_refine_diff_density_rms 0.096
_refine_ls_extinction_method none
_refine_ls_goodness_of_fit_ref 1.070
_refine_ls_hydrogen_treatment constr
_refine_ls_matrix_type full
_refine_ls_number_parameters 282
_refine_ls_number_reflns 4582
_refine_ls_number_restraints 0
_refine_ls_restrained_S_all 1.070
_refine_ls_R_factor_all 0.0599
_refine_ls_R_factor_gt 0.0471
_refine_ls_shift/su_max 0.005
_refine_ls_shift/su_mean 0.000
_refine_ls_structure_factor_coef Fsqd
_refine_ls_weighting_details 'calc w=1/[\s^2^(Fo^2^)+(0.0818P)^2^+1.1757P] where P=(Fo^2^+2Fc^2^)/3'
_refine_ls_weighting_scheme calc
_refine_ls_wR_factor_gt 0.1296
_refine_ls_wR_factor_ref 0.1433
_reflns_number_gt 3799
_reflns_number_total 4582
_reflns_threshold_expression >2sigma(I)
_cod_data_source_file co6b00106_si_002.cif
_cod_data_source_block 100111ltb
_cod_depositor_comments
;
The following automatic conversions were performed:

'_symmetry_cell_setting' value 'Monoclinic' changed to 'monoclinic'
according to
/usr/data/users/saulius/crontab/automatic-downloads/rss-feeds/ACS/lib/dictionaries/cif_core.dic
dictionary named 'cif_core.dic' version 2.4.2 from 2011-04-26.

'_exptl_crystal_density_meas' value 'not measured' was changed to '?'
- the value is perceived as not measured.

Automatic conversion script
Id: cif_fix_values 4268 2015-11-12 08:31:59Z antanas 

 Adding full bibliography for 4513959.cif.
;
_cod_original_sg_symbol_H-M P2(1)/c
_cod_database_code 4513959

loop_
_symmetry_equiv_pos_as_xyz
'x, y, z'
'-x, y+1/2, -z+1/2'
'-x, -y, -z'
'x, -y-1/2, z-1/2'

loop_
_atom_site_label
_atom_site_type_symbol
_atom_site_fract_x
_atom_site_fract_y
_atom_site_fract_z
_atom_site_U_iso_or_equiv
_atom_site_adp_type
_atom_site_occupancy
_atom_site_symmetry_multiplicity
_atom_site_calc_flag
_atom_site_refinement_flags
C1 C 0.46315(14) 0.39418(13) 0.35940(17) 0.0177(4) Uani 1 1 d .
C2 C 0.57842(13) 0.34158(13) 0.52222(17) 0.0170(4) Uani 1 1 d .
C3 C 0.63760(14) 0.30728(14) 0.63564(17) 0.0183(4) Uani 1 1 d .
H3 H 0.6144 0.2963 0.7028 0.022 Uiso 1 1 calc R
C4 C 0.73149(14) 0.29023(13) 0.64500(17) 0.0190(4) Uani 1 1 d .
H4 H 0.7740 0.2674 0.7207 0.023 Uiso 1 1 calc R
C5 C 0.76592(14) 0.30581(13) 0.54509(17) 0.0177(4) Uani 1 1 d .
C6 C 0.70647(14) 0.34148(13) 0.43256(17) 0.0180(4) Uani 1 1 d .
H6 H 0.7300 0.3530 0.3658 0.022 Uiso 1 1 calc R
C7 C 0.61193(14) 0.35952(13) 0.42172(17) 0.0172(4) Uani 1 1 d .
C8 C 0.41700(14) 0.35949(14) 0.55160(18) 0.0194(4) Uani 1 1 d .
H8A H 0.3603 0.3990 0.5104 0.023 Uiso 1 1 calc R
H8B H 0.4482 0.3872 0.6342 0.023 Uiso 1 1 calc R
C9 C 0.38497(14) 0.25666(14) 0.56635(18) 0.0198(4) Uani 1 1 d .
H9A H 0.4421 0.2162 0.6011 0.024 Uiso 1 1 calc R
H9B H 0.3493 0.2572 0.6261 0.024 Uiso 1 1 calc R
C10 C 0.32337(14) 0.21203(14) 0.44787(18) 0.0189(4) Uani 1 1 d .
C11 C 0.22586(15) 0.22953(15) 0.40316(19) 0.0228(4) Uani 1 1 d .
H11 H 0.1978 0.2713 0.4473 0.027 Uiso 1 1 calc R
C12 C 0.16894(16) 0.18694(16) 0.2952(2) 0.0280(5) Uani 1 1 d .
H12 H 0.1027 0.2004 0.2655 0.034 Uiso 1 1 calc R
C13 C 0.20908(16) 0.12461(16) 0.23067(19) 0.0268(5) Uani 1 1 d .
H13 H 0.1702 0.0947 0.1575 0.032 Uiso 1 1 calc R
C14 C 0.30601(16) 0.10636(15) 0.27357(19) 0.0249(5) Uani 1 1 d .
H14 H 0.3338 0.0637 0.2300 0.030 Uiso 1 1 calc R
C15 C 0.36260(15) 0.15080(14) 0.38083(18) 0.0207(4) Uani 1 1 d .
H15 H 0.4292 0.1391 0.4088 0.025 Uiso 1 1 calc R
C16 C 0.86591(14) 0.28000(14) 0.56151(17) 0.0189(4) Uani 1 1 d .
C17 C 0.98303(15) 0.25713(18) 0.4645(2) 0.0293(5) Uani 1 1 d .
H17A H 1.0283 0.3029 0.5167 0.044 Uiso 1 1 calc R
H17B H 0.9896 0.2568 0.3821 0.044 Uiso 1 1 calc R
H17C H 0.9961 0.1928 0.5005 0.044 Uiso 1 1 calc R
C18 C 0.35556(14) 0.46777(13) 0.19370(18) 0.0185(4) Uani 1 1 d .
C19 C 0.34968(15) 0.58332(15) 0.01713(19) 0.0237(5) Uani 1 1 d .
H19A H 0.3511 0.6504 0.0459 0.028 Uiso 1 1 calc R
H19B H 0.3606 0.5833 -0.0637 0.028 Uiso 1 1 calc R
C20 C 0.25454(15) 0.53651(15) 0.00696(19) 0.0236(5) Uani 1 1 d .
H20A H 0.2037 0.5855 -0.0101 0.028 Uiso 1 1 calc R
H20B H 0.2374 0.4889 -0.0607 0.028 Uiso 1 1 calc R
C21 C 0.18357(14) 0.44364(16) 0.1453(2) 0.0272(5) Uani 1 1 d .
H21A H 0.2022 0.3785 0.1787 0.033 Uiso 1 1 calc R
H21B H 0.1327 0.4365 0.0652 0.033 Uiso 1 1 calc R
C22 C 0.14456(18) 0.49616(17) 0.2306(3) 0.0368(6) Uani 1 1 d .
H22A H 0.1302 0.5629 0.2010 0.044 Uiso 1 1 calc R
H22B H 0.1934 0.4987 0.3129 0.044 Uiso 1 1 calc R
C23 C 0.05460(19) 0.45028(19) 0.2423(3) 0.0445(7) Uani 1 1 d .
H23A H 0.0022 0.4593 0.1640 0.053 Uiso 1 1 calc R
H23B H 0.0653 0.3805 0.2555 0.053 Uiso 1 1 calc R
C24 C 0.0253(2) 0.4900(2) 0.3435(3) 0.0486(7) Uani 1 1 d .
H24A H 0.0775 0.4832 0.4211 0.073 Uiso 1 1 calc R
H24B H -0.0306 0.4553 0.3490 0.073 Uiso 1 1 calc R
H24C H 0.0096 0.5581 0.3278 0.073 Uiso 1 1 calc R
N1 N 0.37163(12) 0.41955(12) 0.29586(15) 0.0199(4) Uani 1 1 d .
N2 N 0.48279(11) 0.36423(11) 0.48035(14) 0.0175(4) Uani 1 1 d .
N3 N 0.53830(12) 0.39225(12) 0.32097(15) 0.0187(4) Uani 1 1 d .
N4 N 0.26574(12) 0.48957(12) 0.12436(16) 0.0228(4) Uani 1 1 d .
O1 O 0.92374(10) 0.25474(11) 0.65814(13) 0.0270(4) Uani 1 1 d .
O2 O 0.88750(10) 0.28491(11) 0.45601(12) 0.0240(3) Uani 1 1 d .
S1 S 0.44008(3) 0.51195(3) 0.12819(4) 0.01906(16) Uani 1 1 d .

loop_
_atom_site_aniso_label
_atom_site_aniso_U_11
_atom_site_aniso_U_22
_atom_site_aniso_U_33
_atom_site_aniso_U_23
_atom_site_aniso_U_13
_atom_site_aniso_U_12
C1 0.0199(10) 0.0139(9) 0.0186(9) 0.0007(7) 0.0051(8) -0.0010(8)
C2 0.0190(10) 0.0130(9) 0.0182(9) -0.0025(7) 0.0049(8) -0.0019(7)
C3 0.0226(10) 0.0170(9) 0.0147(9) -0.0016(7) 0.0049(8) -0.0015(8)
C4 0.0210(10) 0.0167(9) 0.0151(9) -0.0009(7) -0.0001(8) -0.0015(8)
C5 0.0182(10) 0.0143(9) 0.0179(9) -0.0008(7) 0.0018(8) -0.0019(7)
C6 0.0213(10) 0.0157(9) 0.0164(9) -0.0003(7) 0.0052(8) -0.0027(8)
C7 0.0202(10) 0.0126(9) 0.0171(9) -0.0002(7) 0.0034(8) -0.0019(7)
C8 0.0214(10) 0.0188(10) 0.0202(10) -0.0021(8) 0.0096(8) -0.0013(8)
C9 0.0227(10) 0.0189(10) 0.0182(10) -0.0001(8) 0.0072(8) -0.0014(8)
C10 0.0223(10) 0.0157(9) 0.0189(9) 0.0032(7) 0.0070(8) -0.0011(8)
C11 0.0220(11) 0.0191(10) 0.0277(11) -0.0011(8) 0.0083(9) 0.0019(8)
C12 0.0226(11) 0.0292(12) 0.0287(11) 0.0033(9) 0.0034(9) 0.0007(9)
C13 0.0309(12) 0.0273(11) 0.0192(10) 0.0001(8) 0.0041(9) -0.0062(9)
C14 0.0334(12) 0.0249(11) 0.0203(10) -0.0005(8) 0.0138(9) -0.0031(9)
C15 0.0211(10) 0.0212(10) 0.0210(10) 0.0020(8) 0.0083(8) -0.0006(8)
C16 0.0203(10) 0.0153(9) 0.0187(10) -0.0017(7) 0.0031(8) -0.0024(8)
C17 0.0202(11) 0.0434(14) 0.0238(11) 0.0015(10) 0.0061(9) 0.0071(10)
C18 0.0191(10) 0.0130(9) 0.0218(10) -0.0012(8) 0.0044(8) -0.0010(7)
C19 0.0259(11) 0.0189(10) 0.0242(10) 0.0066(8) 0.0049(9) 0.0035(8)
C20 0.0227(10) 0.0199(10) 0.0237(10) 0.0032(8) 0.0011(8) 0.0042(8)
C21 0.0175(10) 0.0256(11) 0.0357(12) 0.0065(9) 0.0042(9) -0.0013(9)
C22 0.0349(13) 0.0301(12) 0.0475(15) -0.0028(11) 0.0162(12) -0.0020(10)
C23 0.0399(15) 0.0353(14) 0.0650(18) -0.0108(13) 0.0261(14) -0.0091(12)
C24 0.0534(17) 0.0383(15) 0.0593(18) 0.0054(13) 0.0255(15) -0.0051(13)
N1 0.0189(9) 0.0190(8) 0.0210(8) 0.0027(7) 0.0052(7) 0.0011(7)
N2 0.0180(9) 0.0166(8) 0.0176(8) 0.0007(6) 0.0051(7) 0.0001(6)
N3 0.0180(8) 0.0190(8) 0.0180(8) 0.0024(7) 0.0041(7) 0.0011(7)
N4 0.0175(8) 0.0229(9) 0.0252(9) 0.0057(7) 0.0031(7) 0.0002(7)
O1 0.0215(8) 0.0357(9) 0.0203(7) 0.0069(6) 0.0016(6) 0.0039(6)
O2 0.0181(7) 0.0342(8) 0.0188(7) 0.0019(6) 0.0045(6) 0.0044(6)
S1 0.0191(3) 0.0167(3) 0.0200(3) 0.00275(18) 0.0043(2) -0.00073(18)

loop_
_atom_type_symbol
_atom_type_description
_atom_type_scat_dispersion_real
_atom_type_scat_dispersion_imag
_atom_type_scat_source
C C 0.0033 0.0016 'International Tables Vol C Tables 4.2.6.8 and 6.1.1.4'
H H 0.0000 0.0000 'International Tables Vol C Tables 4.2.6.8 and 6.1.1.4'
N N 0.0061 0.0033 'International Tables Vol C Tables 4.2.6.8 and 6.1.1.4'
O O 0.0106 0.0060 'International Tables Vol C Tables 4.2.6.8 and 6.1.1.4'
S S 0.1246 0.1234 'International Tables Vol C Tables 4.2.6.8 and 6.1.1.4'

loop_
_geom_angle_atom_site_label_1
_geom_angle_atom_site_label_2
_geom_angle_atom_site_label_3
_geom_angle
N3 C1 N1 128.81(18)
N3 C1 N2 113.31(17)
N1 C1 N2 117.87(17)
N2 C2 C3 132.15(18)
N2 C2 C7 105.34(16)
C3 C2 C7 122.51(18)
C4 C3 C2 116.66(18)
C4 C3 H3 121.7
C2 C3 H3 121.7
C3 C4 C5 121.74(17)
C3 C4 H4 119.1
C5 C4 H4 119.1
C6 C5 C4 121.17(18)
C6 C5 C16 121.00(18)
C4 C5 C16 117.80(17)
C7 C6 C5 117.86(18)
C7 C6 H6 121.1
C5 C6 H6 121.1
N3 C7 C6 129.56(18)
N3 C7 C2 110.37(17)
C6 C7 C2 120.05(17)
N2 C8 C9 112.89(16)
N2 C8 H8A 109.0
C9 C8 H8A 109.0
N2 C8 H8B 109.0
C9 C8 H8B 109.0
H8A C8 H8B 107.8
C10 C9 C8 113.94(16)
C10 C9 H9A 108.8
C8 C9 H9A 108.8
C10 C9 H9B 108.8
C8 C9 H9B 108.8
H9A C9 H9B 107.7
C11 C10 C15 118.09(18)
C11 C10 C9 121.26(18)
C15 C10 C9 120.64(18)
C12 C11 C10 121.2(2)
C12 C11 H11 119.4
C10 C11 H11 119.4
C11 C12 C13 119.9(2)
C11 C12 H12 120.0
C13 C12 H12 120.0
C14 C13 C12 119.77(19)
C14 C13 H13 120.1
C12 C13 H13 120.1
C13 C14 C15 119.8(2)
C13 C14 H14 120.1
C15 C14 H14 120.1
C10 C15 C14 121.3(2)
C10 C15 H15 119.4
C14 C15 H15 119.4
O1 C16 O2 122.11(19)
O1 C16 C5 125.02(19)
O2 C16 C5 112.86(16)
O2 C17 H17A 109.5
O2 C17 H17B 109.5
H17A C17 H17B 109.5
O2 C17 H17C 109.5
H17A C17 H17C 109.5
H17B C17 H17C 109.5
N1 C18 N4 120.56(19)
N1 C18 S1 127.61(15)
N4 C18 S1 111.83(15)
C20 C19 S1 106.05(13)
C20 C19 H19A 110.5
S1 C19 H19A 110.5
C20 C19 H19B 110.5
S1 C19 H19B 110.5
H19A C19 H19B 108.7
N4 C20 C19 106.91(16)
N4 C20 H20A 110.3
C19 C20 H20A 110.3
N4 C20 H20B 110.3
C19 C20 H20B 110.3
H20A C20 H20B 108.6
N4 C21 C22 114.41(19)
N4 C21 H21A 108.7
C22 C21 H21A 108.7
N4 C21 H21B 108.7
C22 C21 H21B 108.7
H21A C21 H21B 107.6
C21 C22 C23 112.8(2)
C21 C22 H22A 109.0
C23 C22 H22A 109.0
C21 C22 H22B 109.0
C23 C22 H22B 109.0
H22A C22 H22B 107.8
C24 C23 C22 113.4(2)
C24 C23 H23A 108.9
C22 C23 H23A 108.9
C24 C23 H23B 108.9
C22 C23 H23B 108.9
H23A C23 H23B 107.7
C23 C24 H24A 109.5
C23 C24 H24B 109.5
H24A C24 H24B 109.5
C23 C24 H24C 109.5
H24A C24 H24C 109.5
H24B C24 H24C 109.5
C18 N1 C1 118.59(17)
C2 N2 C1 106.37(16)
C2 N2 C8 126.18(16)
C1 N2 C8 127.44(16)
C1 N3 C7 104.61(16)
C18 N4 C20 116.47(17)
C18 N4 C21 121.44(17)
C20 N4 C21 119.50(16)
C16 O2 C17 115.77(16)
C18 S1 C19 91.37(9)

loop_
_geom_bond_atom_site_label_1
_geom_bond_atom_site_label_2
_geom_bond_distance
C1 N3 1.322(3)
C1 N1 1.366(3)
C1 N2 1.387(2)
C2 N2 1.381(2)
C2 C3 1.400(3)
C2 C7 1.414(3)
C3 C4 1.382(3)
C3 H3 0.9500
C4 C5 1.411(3)
C4 H4 0.9500
C5 C6 1.401(3)
C5 C16 1.478(3)
C6 C7 1.390(3)
C6 H6 0.9500
C7 N3 1.389(2)
C8 N2 1.459(3)
C8 C9 1.536(3)
C8 H8A 0.9900
C8 H8B 0.9900
C9 C10 1.508(3)
C9 H9A 0.9900
C9 H9B 0.9900
C10 C11 1.393(3)
C10 C15 1.393(3)
C11 C12 1.389(3)
C11 H11 0.9500
C12 C13 1.391(3)
C12 H12 0.9500
C13 C14 1.386(3)
C13 H13 0.9500
C14 C15 1.393(3)
C14 H14 0.9500
C15 H15 0.9500
C16 O1 1.217(2)
C16 O2 1.347(2)
C17 O2 1.441(3)
C17 H17A 0.9800
C17 H17B 0.9800
C17 H17C 0.9800
C18 N1 1.304(3)
C18 N4 1.350(3)
C18 S1 1.764(2)
C19 C20 1.524(3)
C19 S1 1.822(2)
C19 H19A 0.9900
C19 H19B 0.9900
C20 N4 1.457(3)
C20 H20A 0.9900
C20 H20B 0.9900
C21 N4 1.462(3)
C21 C22 1.478(3)
C21 H21A 0.9900
C21 H21B 0.9900
C22 C23 1.523(3)
C22 H22A 0.9900
C22 H22B 0.9900
C23 C24 1.470(4)
C23 H23A 0.9900
C23 H23B 0.9900
C24 H24A 0.9800
C24 H24B 0.9800
C24 H24C 0.9800
